data_7122543
loop_
_publ_author_name
'Zhang, Xiaopeng'
'Chen, Shusen'
'Wu, Yige'
'Jin, Shaohua'
'Wang, Xiaojun'
'Wang, Yuqiao'
'Shang, Fengqin'
'Chen, Kun'
'Du, Junyi'
'Shu, Qinghai'

_publ_section_title
;
 A novel cocrystal composed of CL-20 and an energetic ionic salt.
;
_journal_issue 94
_journal_name_full 'Chemical communications (Cambridge, England)'
_journal_page_first 13268
_journal_page_last 13270
_journal_paper_doi 10.1039/c8cc06540c
_journal_volume 54
_journal_year 2018
_chemical_formula_moiety 'C6 H6 N12 O12, N O3, C3 H7 N4'
_chemical_formula_sum 'C9 H13 N17 O15'
_chemical_formula_weight 599.36
_space_group_crystal_system monoclinic
_space_group_IT_number 14
_space_group_name_Hall '-P 2yn'
_space_group_name_H-M_alt 'P 1 21/n 1'
_symmetry_space_group_name_Hall '-P 2yn'
_symmetry_space_group_name_H-M 'P 1 21/n 1'
_atom_sites_solution_hydrogens mixed
_atom_sites_solution_primary dual
_audit_creation_date 2018-09-17
_audit_creation_method
;
Olex2 1.2
(compiled 2018.05.29 svn.r3508 for OlexSys, GUI svn.r5506)
;
_audit_update_record
;
2018-09-23 deposited with the CCDC.
2018-10-29 downloaded from the CCDC.
;
_cell_angle_alpha 90
_cell_angle_beta 91.9310(10)
_cell_angle_gamma 90
_cell_formula_units_Z 4
_cell_length_a 7.70210(10)
_cell_length_b 25.8034(4)
_cell_length_c 11.7215(2)
_cell_measurement_reflns_used 9803
_cell_measurement_temperature 170(2)
_cell_measurement_theta_max 54.931
_cell_measurement_theta_min 3.283
_cell_volume 2328.21(6)
_computing_cell_refinement 'SAINT v8.37A (Bruker, 2015)'
_computing_data_reduction 'SAINT v8.37A (Bruker, 2015)'
_computing_molecular_graphics 'Olex2 (Dolomanov et al., 2009)'
_computing_publication_material 'Olex2 (Dolomanov et al., 2009)'
_computing_structure_refinement 'ShelXL (Sheldrick, 2015)'
_computing_structure_solution 'ShelXT (Sheldrick, 2015)'
_diffrn_ambient_temperature 170.01
_diffrn_measured_fraction_theta_full 0.991
_diffrn_measured_fraction_theta_max 0.991
_diffrn_measurement_device_type 'Bruker D8 Venture'
_diffrn_measurement_method '\f and \w scans'
_diffrn_radiation_type GaK\a
_diffrn_radiation_wavelength 1.34139
_diffrn_reflns_av_R_equivalents 0.0373
_diffrn_reflns_av_unetI/netI 0.0223
_diffrn_reflns_Laue_measured_fraction_full 0.991
_diffrn_reflns_Laue_measured_fraction_max 0.991
_diffrn_reflns_limit_h_max 9
_diffrn_reflns_limit_h_min -9
_diffrn_reflns_limit_k_max 31
_diffrn_reflns_limit_k_min -31
_diffrn_reflns_limit_l_max 12
_diffrn_reflns_limit_l_min -14
_diffrn_reflns_number 31959
_diffrn_reflns_point_group_measured_fraction_full 0.991
_diffrn_reflns_point_group_measured_fraction_max 0.991
_diffrn_reflns_theta_full 53.594
_diffrn_reflns_theta_max 54.906
_diffrn_reflns_theta_min 3.605
_diffrn_standards_number 0
_exptl_absorpt_coefficient_mu 0.913
_exptl_absorpt_correction_T_max 0.7508
_exptl_absorpt_correction_T_min 0.5766
_exptl_absorpt_correction_type multi-scan
_exptl_absorpt_process_details
'SADABS-2016/2 (Bruker,2016/2) was used for absorption correction. wR2(int) was 0.1358 before and 0.0550 after correction. The Ratio of minimum to maximum transmission is 0.7680. The \l/2 correction factor is Not present.'
_exptl_crystal_colour colourless
_exptl_crystal_density_diffrn 1.710
_exptl_crystal_description block
_exptl_crystal_F_000 1224
_exptl_crystal_size_max 0.1
_exptl_crystal_size_mid 0.08
_exptl_crystal_size_min 0.05
_refine_diff_density_max 0.473
_refine_diff_density_min -0.410
_refine_diff_density_rms 0.054
_refine_ls_extinction_method none
_refine_ls_goodness_of_fit_ref 1.049
_refine_ls_hydrogen_treatment constr
_refine_ls_matrix_type full
_refine_ls_number_parameters 372
_refine_ls_number_reflns 4398
_refine_ls_number_restraints 0
_refine_ls_restrained_S_all 1.049
_refine_ls_R_factor_all 0.0419
_refine_ls_R_factor_gt 0.0402
_refine_ls_shift/su_max 0.007
_refine_ls_shift/su_mean 0.000
_refine_ls_structure_factor_coef Fsqd
_refine_ls_weighting_details 'w=1/[\s^2^(Fo^2^)+(0.0466P)^2^+1.8391P] where P=(Fo^2^+2Fc^2^)/3'
_refine_ls_weighting_scheme calc
_refine_ls_wR_factor_gt 0.1004
_refine_ls_wR_factor_ref 0.1017
_reflns_Friedel_coverage 0.000
_reflns_number_gt 4189
_reflns_number_total 4398
_reflns_threshold_expression 'I > 2\s(I)'
_cod_data_source_file c8cc06540c2.cif
_cod_data_source_block wmj18165_0m
_cod_depositor_comments 'Adding full bibliography for 7122543.cif.'
_cod_database_code 7122543
_shelx_shelxl_version_number 2016/6
_shelx_space_group_comment
;
The symmetry employed for this shelxl refinement is uniquely defined
by the following loop, which should always be used as a source of
symmetry information in preference to the above space-group names.
They are only intended as comments.
;
_shelx_estimated_absorpt_t_max 0.956
_shelx_estimated_absorpt_t_min 0.914
_olex2_refinement_description
;
1. Fixed Uiso
 At 1.2 times of:
  All C(H) groups, All N(H,H) groups
 At 1.5 times of:
  All C(H,H,H) groups
2.a Rotating group:
 N16(H16A,H16B)
2.b Ternary CH refined with riding coordinates:
 C1(H1), C2(H2), C3(H3), C4(H4), C5(H5), C6(H6)
2.c Aromatic/amide H refined with riding coordinates:
 C7(H7), C8(H8)
2.d Idealised Me refined as rotating group:
 C9(H9A,H9B,H9C)
;
_olex2_submission_special_instructions 'No special instructions were received'

loop_
_space_group_symop_operation_xyz
'x, y, z'
'-x+1/2, y+1/2, -z+1/2'
'-x, -y, -z'
'x-1/2, -y-1/2, z-1/2'

loop_
_atom_site_label
_atom_site_type_symbol
_atom_site_fract_x
_atom_site_fract_y
_atom_site_fract_z
_atom_site_U_iso_or_equiv
_atom_site_adp_type
_atom_site_occupancy
_atom_site_site_symmetry_order
_atom_site_calc_flag
_atom_site_refinement_flags_posn
O1 O 0.19132(18) 0.44093(5) 0.24194(11) 0.0341(3) Uani 1 1 d .
O2 O 0.39091(17) 0.45723(5) 0.37266(11) 0.0315(3) Uani 1 1 d .
O3 O 0.49007(19) 0.41130(5) 0.61402(11) 0.0370(3) Uani 1 1 d .
O4 O 0.30151(17) 0.37136(5) 0.71618(10) 0.0299(3) Uani 1 1 d .
O5 O -0.07230(17) 0.32950(6) 0.66918(10) 0.0366(3) Uani 1 1 d .
O6 O -0.23102(16) 0.32234(6) 0.51386(12) 0.0396(4) Uani 1 1 d .
O7 O 0.12821(17) 0.17776(5) 0.33491(13) 0.0360(3) Uani 1 1 d .
O8 O -0.01175(16) 0.23620(5) 0.23379(10) 0.0308(3) Uani 1 1 d .
O9 O 0.46380(17) 0.17536(4) 0.44385(12) 0.0316(3) Uani 1 1 d .
O10 O 0.64545(16) 0.22312(5) 0.35203(11) 0.0299(3) Uani 1 1 d .
O11 O 0.47742(17) 0.28317(5) 0.13406(11) 0.0348(3) Uani 1 1 d .
O12 O 0.25234(19) 0.33004(6) 0.08708(10) 0.0398(4) Uani 1 1 d .
N1 N 0.25761(17) 0.38074(5) 0.37293(11) 0.0188(3) Uani 1 1 d .
N2 N 0.28446(19) 0.42938(5) 0.32404(12) 0.0234(3) Uani 1 1 d .
N3 N 0.36441(16) 0.33923(5) 0.54540(11) 0.0172(3) Uani 1 1 d .
N4 N 0.38470(18) 0.37701(5) 0.63101(11) 0.0225(3) Uani 1 1 d .
N5 N 0.05912(16) 0.32920(5) 0.50216(11) 0.0177(3) Uani 1 1 d .
N6 N -0.09326(18) 0.32570(6) 0.56664(12) 0.0248(3) Uani 1 1 d .
N7 N 0.09904(17) 0.25680(5) 0.40383(11) 0.0182(3) Uani 1 1 d .
N8 N 0.07161(17) 0.22099(6) 0.31812(12) 0.0235(3) Uani 1 1 d .
N9 N 0.41676(16) 0.26057(5) 0.43008(11) 0.0176(3) Uani 1 1 d .
N10 N 0.51509(17) 0.21596(5) 0.40548(12) 0.0218(3) Uani 1 1 d .
N11 N 0.29882(17) 0.30671(5) 0.26887(11) 0.0177(3) Uani 1 1 d .
N12 N 0.34755(19) 0.30793(6) 0.15474(12) 0.0249(3) Uani 1 1 d .
C1 C 0.04176(19) 0.30997(6) 0.38575(13) 0.0179(3) Uani 1 1 d .
H1 H -0.081921 0.311246 0.357067 0.021 Uiso 1 1 calc R
C2 C 0.16386(19) 0.34182(6) 0.30527(13) 0.0180(3) Uani 1 1 d .
H2 H 0.097665 0.357482 0.238998 0.022 Uiso 1 1 calc R
C3 C 0.4378(2) 0.30510(6) 0.35823(13) 0.0175(3) Uani 1 1 d .
H3 H 0.555180 0.305490 0.324317 0.021 Uiso 1 1 calc R
C4 C 0.4069(2) 0.35531(6) 0.43100(13) 0.0177(3) Uani 1 1 d .
H4 H 0.511553 0.378270 0.432434 0.021 Uiso 1 1 calc R
C5 C 0.25091(19) 0.25468(6) 0.48306(13) 0.0170(3) Uani 1 1 d .
H5 H 0.248770 0.222862 0.531694 0.020 Uiso 1 1 calc R
C6 C 0.21716(19) 0.30505(6) 0.55558(13) 0.0165(3) Uani 1 1 d .
H6 H 0.198531 0.296139 0.637290 0.020 Uiso 1 1 calc R
O13 O 0.55374(19) 0.39410(6) 0.20215(15) 0.0484(4) Uani 1 1 d .
O14 O 0.7757(3) 0.41811(7) 0.11490(19) 0.0743(7) Uani 1 1 d .
O15 O 0.7802(2) 0.34440(7) 0.19931(15) 0.0518(4) Uani 1 1 d .
N17 N 0.70456(19) 0.38571(6) 0.17214(12) 0.0270(3) Uani 1 1 d .
N13 N 0.03309(18) 0.44490(5) 0.87585(12) 0.0230(3) Uani 1 1 d .
N14 N 0.14247(18) 0.46703(5) 0.80659(12) 0.0237(3) Uani 1 1 d .
N15 N 0.29029(18) 0.46705(5) 0.86657(12) 0.0219(3) Uani 1 1 d .
N16 N 0.44275(18) 0.48725(6) 0.82283(13) 0.0283(3) Uani 1 1 d .
H16A H 0.463675 0.472739 0.756375 0.034 Uiso 1 1 d GR
H16B H 0.431848 0.521123 0.813278 0.034 Uiso 1 1 d GR
C7 C 0.2775(3) 0.44577(7) 0.97042(15) 0.0303(4) Uani 1 1 d .
H7 H 0.367321 0.441616 1.027228 0.036 Uiso 1 1 calc R
C8 C 0.1085(3) 0.43147(7) 0.97679(15) 0.0299(4) Uani 1 1 d .
H8 H 0.054755 0.415369 1.039359 0.036 Uiso 1 1 calc R
C9 C -0.1473(2) 0.43576(7) 0.83662(18) 0.0318(4) Uani 1 1 d .
H9A H -0.187633 0.464913 0.789159 0.048 Uiso 1 1 calc GR
H9B H -0.220998 0.432529 0.902780 0.048 Uiso 1 1 calc GR
H9C H -0.153631 0.403733 0.791733 0.048 Uiso 1 1 calc GR

loop_
_atom_site_aniso_label
_atom_site_aniso_U_11
_atom_site_aniso_U_22
_atom_site_aniso_U_33
_atom_site_aniso_U_23
_atom_site_aniso_U_13
_atom_site_aniso_U_12
O1 0.0458(8) 0.0266(6) 0.0299(7) 0.0112(5) -0.0018(6) 0.0078(6)
O2 0.0378(7) 0.0199(6) 0.0371(7) 0.0017(5) 0.0057(6) -0.0054(5)
O3 0.0482(8) 0.0300(7) 0.0330(7) -0.0077(5) 0.0036(6) -0.0187(6)
O4 0.0391(7) 0.0295(6) 0.0215(6) -0.0061(5) 0.0066(5) 0.0000(5)
O5 0.0289(7) 0.0613(9) 0.0199(6) -0.0051(6) 0.0076(5) 0.0070(6)
O6 0.0143(6) 0.0710(10) 0.0335(7) -0.0044(7) 0.0026(5) 0.0033(6)
O7 0.0321(7) 0.0258(7) 0.0496(8) -0.0136(6) -0.0044(6) 0.0038(5)
O8 0.0268(6) 0.0414(7) 0.0239(6) -0.0072(5) -0.0044(5) -0.0037(5)
O9 0.0300(7) 0.0164(6) 0.0484(8) 0.0023(5) -0.0010(6) 0.0037(5)
O10 0.0238(6) 0.0342(7) 0.0324(7) -0.0003(5) 0.0085(5) 0.0109(5)
O11 0.0348(7) 0.0443(8) 0.0262(6) -0.0029(6) 0.0111(5) 0.0150(6)
O12 0.0408(8) 0.0612(9) 0.0175(6) 0.0052(6) 0.0001(5) 0.0170(7)
N1 0.0201(7) 0.0161(6) 0.0201(6) 0.0041(5) 0.0013(5) 0.0020(5)
N2 0.0280(7) 0.0179(7) 0.0246(7) 0.0035(5) 0.0077(6) 0.0038(6)
N3 0.0169(6) 0.0183(6) 0.0163(6) -0.0012(5) 0.0007(5) -0.0013(5)
N4 0.0266(7) 0.0201(7) 0.0206(7) -0.0026(5) -0.0021(6) 0.0000(6)
N5 0.0129(6) 0.0234(7) 0.0171(6) -0.0003(5) 0.0029(5) 0.0019(5)
N6 0.0181(7) 0.0332(8) 0.0233(7) -0.0023(6) 0.0057(6) 0.0035(6)
N7 0.0184(6) 0.0192(6) 0.0171(6) -0.0015(5) 0.0003(5) -0.0014(5)
N8 0.0182(7) 0.0273(8) 0.0252(7) -0.0072(6) 0.0024(6) -0.0041(6)
N9 0.0162(6) 0.0155(6) 0.0215(6) 0.0018(5) 0.0040(5) 0.0044(5)
N10 0.0205(7) 0.0204(7) 0.0244(7) -0.0021(5) -0.0015(6) 0.0068(5)
N11 0.0164(6) 0.0229(7) 0.0140(6) 0.0013(5) 0.0029(5) 0.0026(5)
N12 0.0271(7) 0.0310(8) 0.0170(7) -0.0004(6) 0.0043(6) 0.0043(6)
C1 0.0143(7) 0.0223(8) 0.0170(7) 0.0004(6) 0.0013(6) 0.0006(6)
C2 0.0164(7) 0.0202(7) 0.0176(7) 0.0017(6) 0.0022(6) 0.0025(6)
C3 0.0158(7) 0.0182(7) 0.0185(7) 0.0017(6) 0.0012(6) 0.0007(6)
C4 0.0162(7) 0.0183(7) 0.0186(7) 0.0018(6) 0.0010(6) 0.0011(6)
C5 0.0157(7) 0.0183(7) 0.0170(7) 0.0011(6) 0.0015(6) 0.0000(6)
C6 0.0143(7) 0.0182(7) 0.0171(7) 0.0007(6) 0.0005(6) 0.0005(6)
O13 0.0352(8) 0.0359(8) 0.0759(11) 0.0081(7) 0.0298(8) 0.0051(6)
O14 0.0905(14) 0.0360(9) 0.1009(15) 0.0045(9) 0.0713(13) -0.0081(9)
O15 0.0419(9) 0.0558(10) 0.0568(10) 0.0040(8) -0.0117(7) 0.0197(8)
N17 0.0226(7) 0.0316(8) 0.0271(7) -0.0003(6) 0.0050(6) -0.0010(6)
N13 0.0231(7) 0.0178(7) 0.0283(7) 0.0008(5) 0.0046(6) -0.0006(5)
N14 0.0218(7) 0.0225(7) 0.0268(7) 0.0023(6) 0.0023(6) -0.0009(5)
N15 0.0216(7) 0.0202(7) 0.0238(7) -0.0015(5) 0.0017(5) -0.0020(5)
N16 0.0226(7) 0.0295(8) 0.0330(8) -0.0006(6) 0.0058(6) -0.0058(6)
C7 0.0353(10) 0.0319(9) 0.0235(8) 0.0025(7) -0.0031(7) -0.0061(8)
C8 0.0357(10) 0.0296(9) 0.0246(8) 0.0036(7) 0.0038(7) -0.0065(8)
C9 0.0209(8) 0.0277(9) 0.0466(11) 0.0053(8) 0.0005(8) -0.0015(7)

loop_
_atom_type_symbol
_atom_type_description
_atom_type_scat_dispersion_real
_atom_type_scat_dispersion_imag
_atom_type_scat_source
C C 0.0148 0.0070 'International Tables Vol C Tables 4.2.6.8 and 6.1.1.4'
H H 0.0000 0.0000 'International Tables Vol C Tables 4.2.6.8 and 6.1.1.4'
N N 0.0253 0.0136 'International Tables Vol C Tables 4.2.6.8 and 6.1.1.4'
O O 0.0412 0.0250 'International Tables Vol C Tables 4.2.6.8 and 6.1.1.4'

loop_
_geom_angle_atom_site_label_1
_geom_angle_atom_site_label_2
_geom_angle_atom_site_label_3
_geom_angle
N2 N1 C2 118.25(12)
N2 N1 C4 117.78(12)
C2 N1 C4 108.06(12)
O1 N2 N1 116.89(14)
O2 N2 O1 126.52(14)
O2 N2 N1 116.39(13)
N4 N3 C4 116.02(12)
N4 N3 C6 115.70(12)
C6 N3 C4 116.93(12)
O3 N4 N3 116.43(13)
O4 N4 O3 126.40(14)
O4 N4 N3 117.10(13)
N6 N5 C1 115.23(12)
N6 N5 C6 115.39(12)
C1 N5 C6 107.48(11)
O5 N6 O6 126.64(14)
O5 N6 N5 115.98(13)
O6 N6 N5 117.23(13)
N8 N7 C1 119.25(12)
N8 N7 C5 122.40(13)
C1 N7 C5 110.98(12)
O7 N8 O8 127.02(14)
O7 N8 N7 117.01(14)
O8 N8 N7 115.94(14)
N10 N9 C3 117.39(12)
N10 N9 C5 119.27(12)
C3 N9 C5 117.00(12)
O9 N10 O10 127.46(14)
O9 N10 N9 116.42(13)
O10 N10 N9 116.04(13)
N12 N11 C2 118.89(12)
N12 N11 C3 117.90(12)
C2 N11 C3 108.58(12)
O11 N12 N11 115.22(13)
O12 N12 O11 127.07(14)
O12 N12 N11 117.51(13)
N5 C1 N7 99.63(12)
N5 C1 H1 111.1
N5 C1 C2 110.14(12)
N7 C1 H1 111.1
N7 C1 C2 113.13(12)
C2 C1 H1 111.1
N1 C2 C1 109.08(12)
N1 C2 H2 112.0
N11 C2 N1 104.08(12)
N11 C2 C1 107.23(12)
N11 C2 H2 112.0
C1 C2 H2 112.0
N9 C3 N11 110.24(12)
N9 C3 H3 111.2
N9 C3 C4 108.57(12)
N11 C3 H3 111.2
N11 C3 C4 104.05(12)
C4 C3 H3 111.2
N1 C4 C3 104.27(12)
N1 C4 H4 111.1
N3 C4 N1 110.97(12)
N3 C4 C3 107.96(12)
N3 C4 H4 111.1
C3 C4 H4 111.1
N7 C5 H5 111.3
N7 C5 C6 99.65(11)
N9 C5 N7 114.85(12)
N9 C5 H5 111.3
N9 C5 C6 107.95(12)
C6 C5 H5 111.3
N3 C6 N5 110.07(12)
N3 C6 C5 108.30(12)
N3 C6 H6 111.0
N5 C6 C5 105.40(11)
N5 C6 H6 111.0
C5 C6 H6 111.0
O13 N17 O15 120.51(16)
O14 N17 O13 118.65(17)
O14 N17 O15 120.84(17)
N14 N13 C8 112.75(14)
N14 N13 C9 119.60(14)
C8 N13 C9 127.60(15)
N15 N14 N13 103.30(13)
N14 N15 N16 121.72(13)
N14 N15 C7 113.28(14)
C7 N15 N16 124.99(15)
N15 N16 H16A 110.2
N15 N16 H16B 109.7
H16A N16 H16B 109.0
N15 C7 H7 127.4
N15 C7 C8 105.12(16)
C8 C7 H7 127.4
N13 C8 C7 105.55(16)
N13 C8 H8 127.2
C7 C8 H8 127.2
N13 C9 H9A 109.5
N13 C9 H9B 109.5
N13 C9 H9C 109.5
H9A C9 H9B 109.5
H9A C9 H9C 109.5
H9B C9 H9C 109.5

loop_
_geom_bond_atom_site_label_1
_geom_bond_atom_site_label_2
_geom_bond_distance
O1 N2 1.2177(19)
O2 N2 1.217(2)
O3 N4 1.2216(19)
O4 N4 1.2131(19)
O5 N6 1.2113(19)
O6 N6 1.2132(19)
O7 N8 1.211(2)
O8 N8 1.2250(19)
O9 N10 1.2115(19)
O10 N10 1.2153(19)
O11 N12 1.2181(19)
O12 N12 1.2054(19)
N1 N2 1.3981(19)
N1 C2 1.456(2)
N1 C4 1.4708(19)
N3 N4 1.4040(18)
N3 C4 1.4516(19)
N3 C6 1.4448(19)
N5 N6 1.4201(18)
N5 C1 1.4539(19)
N5 C6 1.4869(19)
N7 N8 1.3759(19)
N7 C1 1.455(2)
N7 C5 1.4698(19)
N9 N10 1.4132(18)
N9 C3 1.4369(19)
N9 C5 1.4471(19)
N11 N12 1.4020(18)
N11 C2 1.4536(19)
N11 C3 1.4726(19)
C1 H1 1.0000
C1 C2 1.584(2)
C2 H2 1.0000
C3 H3 1.0000
C3 C4 1.574(2)
C4 H4 1.0000
C5 H5 1.0000
C5 C6 1.579(2)
C6 H6 1.0000
O13 N17 1.244(2)
O14 N17 1.214(2)
O15 N17 1.251(2)
N13 N14 1.319(2)
N13 C8 1.346(2)
N13 C9 1.468(2)
N14 N15 1.318(2)
N15 N16 1.398(2)
N15 C7 1.342(2)
N16 H16A 0.8840
N16 H16B 0.8847
C7 H7 0.9500
C7 C8 1.357(3)
C8 H8 0.9500
C9 H9A 0.9800
C9 H9B 0.9800
C9 H9C 0.9800

loop_
_smtbx_masks_void_nr
_smtbx_masks_void_average_x
_smtbx_masks_void_average_y
_smtbx_masks_void_average_z
_smtbx_masks_void_volume
_smtbx_masks_void_count_electrons
1 0.000 0.500 0.500 123.7 29.0
2 0.500 0.000 1.000 123.7 29.0
